data_7215900
loop_
_publ_author_name
'Panda, Tamas'
'Gupta, Krishna M.'
'Jiang, Jianwen'
'Banerjee, Rahul'

_publ_section_title
;
 Enhancement of CO2 uptake in iso-reticular Co based zeolitic imidazolate
 frameworks via metal replacement
;
_journal_issue 22
_journal_name_full CrystEngComm
_journal_page_first 4677
_journal_paper_doi 10.1039/c3ce42075b
_journal_volume 16
_journal_year 2014
_chemical_formula_moiety C10H5Cl2CoN5O2
_chemical_formula_sum 'C10 H5 Cl2 Co N5 O2'
_chemical_formula_weight 357.02
_chemical_name_systematic
; 
 ? 
;
_space_group_IT_number 194
_symmetry_cell_setting hexagonal
_symmetry_space_group_name_Hall '-P 6c 2c'
_symmetry_space_group_name_H-M 'P 63/m m c'
_atom_sites_solution_hydrogens geom
_atom_sites_solution_primary direct
_atom_sites_solution_secondary difmap
_cell_angle_alpha 90.00
_cell_angle_beta 90.00
_cell_angle_gamma 120.00
_cell_formula_units_Z 24
_cell_length_a 26.113(2)
_cell_length_b 26.113(2)
_cell_length_c 19.6459(14)
_cell_measurement_temperature 100(2)
_cell_measurement_theta_max 29.17
_cell_measurement_theta_min 3.16
_cell_volume 11601.6(15)
_computing_cell_refinement 'Bruker SMART'
_computing_data_collection 'Bruker SMART'
_computing_data_reduction 'Bruker SAINT'
_computing_molecular_graphics 'Bruker SHELXTL'
_computing_publication_material 'Bruker SHELXTL'
_computing_structure_refinement 'Bruker SHELXTL'
_computing_structure_solution 'Bruker SHELXTL'
_diffrn_ambient_temperature 100(2)
_diffrn_measured_fraction_theta_full 0.992
_diffrn_measured_fraction_theta_max 0.905
_diffrn_measurement_method SMART
_diffrn_radiation_monochromator graphite
_diffrn_radiation_source 'fine-focus sealed tube'
_diffrn_radiation_type MoK\a
_diffrn_radiation_wavelength 0.71073
_diffrn_reflns_av_R_equivalents 0.0907
_diffrn_reflns_av_sigmaI/netI 0.0799
_diffrn_reflns_limit_h_max 31
_diffrn_reflns_limit_h_min -34
_diffrn_reflns_limit_k_max 35
_diffrn_reflns_limit_k_min -35
_diffrn_reflns_limit_l_max 25
_diffrn_reflns_limit_l_min -21
_diffrn_reflns_number 38519
_diffrn_reflns_theta_full 25.00
_diffrn_reflns_theta_max 29.17
_diffrn_reflns_theta_min 3.16
_exptl_absorpt_coefficient_mu 1.168
_exptl_absorpt_correction_T_max 0.830
_exptl_absorpt_correction_T_min 0.732
_exptl_absorpt_correction_type empirical
_exptl_absorpt_process_details 'Blessing, Acta Cryst. (1995) A51 33-58'
_exptl_crystal_colour Pink
_exptl_crystal_density_diffrn 1.226
_exptl_crystal_density_method 'not measured'
_exptl_crystal_description Plate
_exptl_crystal_F_000 4248
_exptl_crystal_size_max 0.33
_exptl_crystal_size_mid 0.23
_exptl_crystal_size_min 0.16
_refine_diff_density_max 0.733
_refine_diff_density_min -0.566
_refine_diff_density_rms 0.107
_refine_ls_extinction_method none
_refine_ls_goodness_of_fit_ref 0.979
_refine_ls_hydrogen_treatment constr
_refine_ls_matrix_type full
_refine_ls_number_parameters 191
_refine_ls_number_reflns 5174
_refine_ls_number_restraints 0
_refine_ls_restrained_S_all 0.979
_refine_ls_R_factor_all 0.1765
_refine_ls_R_factor_gt 0.0997
_refine_ls_shift/su_max 0.000
_refine_ls_shift/su_mean 0.000
_refine_ls_structure_factor_coef Fsqd
_refine_ls_weighting_details 'calc w=1/[\s^2^(Fo^2^)+(0.1852P)^2^+0.0000P] where P=(Fo^2^+2Fc^2^)/3'
_refine_ls_weighting_scheme calc
_refine_ls_wR_factor_gt 0.2862
_refine_ls_wR_factor_ref 0.3340
_reflns_number_gt 2364
_reflns_number_total 5174
_reflns_threshold_expression >2sigma(I)
_cod_data_source_file c3ce42075b.txt
_cod_data_source_block Co-ZIF-69
_cod_depositor_comments
;
The following automatic conversions were performed:

'_symmetry_cell_setting' value 'Hexagonal' changed to 'hexagonal'
according to
/usr/data/users/saulius/crontab/automatic-downloads/rss-feeds/RSC/lib/dictionaries/cif_core.dic
dictionary named 'cif_core.dic' version 2.4.2 from 2011-04-26.

Automatic conversion script
Id: cif_fix_values 2281 2013-09-26 08:29:07Z andrius 
;
_cod_original_cell_volume 11601.2(16)
_cod_original_sg_symbol_H-M P63/mmc
_cod_database_code 7215900

loop_
_symmetry_equiv_pos_as_xyz
'x, y, z'
'x-y, x, z+1/2'
'-y, x-y, z'
'-x, -y, z+1/2'
'-x+y, -x, z'
'y, -x+y, z+1/2'
'x-y, -y, -z'
'-x, -x+y, -z'
'y, x, -z'
'-y, -x, -z+1/2'
'-x+y, y, -z+1/2'
'x, x-y, -z+1/2'
'-x, -y, -z'
'-x+y, -x, -z-1/2'
'y, -x+y, -z'
'x, y, -z-1/2'
'x-y, x, -z'
'-y, x-y, -z-1/2'
'-x+y, y, z'
'x, x-y, z'
'-y, -x, z'
'y, x, z-1/2'
'x-y, -y, z-1/2'
'-x, -x+y, z-1/2'

loop_
_atom_site_label
_atom_site_type_symbol
_atom_site_fract_x
_atom_site_fract_y
_atom_site_fract_z
_atom_site_U_iso_or_equiv
_atom_site_adp_type
_atom_site_occupancy
_atom_site_symmetry_multiplicity
_atom_site_calc_flag
_atom_site_refinement_flags
Co1 Co 0.66716(3) 0.10261(3) 0.40179(4) 0.0650(4) Uani 1 1 d .
N6 N 0.6762(2) 0.1592(3) 0.2500 0.0632(16) Uani 1 2 d S
C8 C 0.78285(16) 0.21715(16) 0.4010(3) 0.0570(18) Uani 1 2 d S
H8 H 0.7813 0.2187 0.3538 0.068 Uiso 1 2 calc SR
N2 N 0.74115(19) 0.17309(18) 0.4363(2) 0.0691(12) Uani 1 1 d .
O1 O 0.67329(18) 0.17952(18) 0.30582(19) 0.0791(12) Uani 1 1 d .
C10 C 0.54807(18) 0.0961(4) 0.4110(5) 0.072(2) Uani 1 2 d S
C12 C 0.6774(3) 0.1063(3) 0.2500 0.0571(18) Uani 1 2 d S
N1 N 0.65954(19) 0.0372(2) 0.4616(3) 0.0784(14) Uani 1 1 d .
N5 N 0.6800(2) 0.0798(2) 0.3081(2) 0.0711(13) Uani 1 1 d .
N3 N 0.6034(3) 0.1219(3) 0.4324(4) 0.120(2) Uani 1 1 d .
C5 C 0.7582(3) 0.1863(3) 0.5034(3) 0.0805(17) Uani 1 1 d .
C4 C 0.6137(3) 0.0000 0.5000 0.072(2) Uani 1 2 d S
H4 H 0.5781 0.0000 0.5000 0.087 Uiso 1 2 calc SR
C6 C 0.7343(4) 0.1562(4) 0.5649(4) 0.143(3) Uani 1 1 d .
H6 H 0.6989 0.1203 0.5650 0.171 Uiso 1 1 calc R
C11 C 0.6807(3) 0.0326(3) 0.2850(3) 0.099(2) Uani 1 1 d .
H11 H 0.6811 0.0037 0.3121 0.118 Uiso 1 1 calc R
Cl4 Cl 0.7197(4) 0.1348(3) 0.6950(3) 0.378(5) Uani 1 1 d .
C1 C 0.7032(3) 0.0231(3) 0.4748(3) 0.094(2) Uani 1 1 d .
Cl7 Cl 0.8562(3) 0.0302(5) 0.4399(7) 0.542(8) Uani 1 1 d .
C3 C 0.7936(4) 0.0210(6) 0.4740(8) 0.212(7) Uani 1 1 d .
C2 C 0.7605(3) 0.0455(4) 0.4499(6) 0.160(4) Uani 1 1 d .
H2 H 0.7761 0.0759 0.4181 0.192 Uiso 1 1 calc R
C7 C 0.7626(5) 0.1797(5) 0.6229(3) 0.174(5) Uani 1 1 d .
O2 O 0.5535(4) 0.0254(5) 0.3552(8) 0.277(7) Uani 1 1 d .
C9 C 0.6072(5) 0.1595(6) 0.4747(5) 0.176(5) Uani 1 1 d .
H9 H 0.6400 0.1833 0.5015 0.211 Uiso 1 1 calc R
N4 N 0.5216(4) 0.0433(8) 0.3742(7) 0.201(7) Uani 1 2 d S

loop_
_atom_site_aniso_label
_atom_site_aniso_U_11
_atom_site_aniso_U_22
_atom_site_aniso_U_33
_atom_site_aniso_U_23
_atom_site_aniso_U_13
_atom_site_aniso_U_12
Co1 0.0552(5) 0.0549(5) 0.0708(6) 0.0181(3) 0.0066(3) 0.0169(4)
N6 0.047(3) 0.069(4) 0.052(4) 0.000 0.000 0.012(3)
C8 0.063(3) 0.063(3) 0.032(3) 0.0036(15) -0.0036(15) 0.022(4)
N2 0.071(3) 0.071(3) 0.041(2) 0.009(2) 0.008(2) 0.018(2)
O1 0.093(3) 0.072(2) 0.059(2) -0.0102(18) 0.0039(19) 0.032(2)
C10 0.061(4) 0.054(4) 0.100(7) 0.013(4) 0.007(2) 0.027(2)
C12 0.048(4) 0.033(3) 0.075(5) 0.000 0.000 0.009(3)
N1 0.061(3) 0.072(3) 0.095(4) 0.039(3) 0.012(2) 0.028(2)
N5 0.063(3) 0.054(3) 0.082(3) 0.003(2) -0.009(2) 0.018(2)
N3 0.114(5) 0.122(5) 0.131(6) 0.032(5) 0.014(5) 0.066(5)
C5 0.090(4) 0.089(4) 0.051(3) 0.012(3) 0.011(3) 0.035(3)
C4 0.060(3) 0.075(5) 0.087(6) 0.009(4) 0.004(2) 0.038(3)
C6 0.169(8) 0.163(8) 0.051(4) 0.035(5) 0.024(5) 0.049(6)
C11 0.132(6) 0.069(4) 0.110(5) 0.010(3) 0.000(4) 0.062(4)
Cl4 0.468(11) 0.325(7) 0.146(3) 0.025(4) 0.014(5) 0.051(7)
C1 0.072(4) 0.102(5) 0.111(5) 0.050(4) 0.028(4) 0.047(4)
Cl7 0.249(7) 0.641(16) 0.812(19) 0.405(15) 0.253(10) 0.278(9)
C3 0.082(6) 0.253(14) 0.329(19) 0.169(13) 0.083(8) 0.105(8)
C2 0.076(5) 0.185(9) 0.215(11) 0.101(9) 0.045(6) 0.062(6)
C7 0.225(11) 0.247(12) 0.034(3) 0.029(5) 0.019(5) 0.105(10)
O2 0.134(7) 0.261(10) 0.466(18) -0.196(12) -0.053(9) 0.120(7)
C9 0.162(9) 0.259(13) 0.123(8) -0.103(9) -0.032(6) 0.118(9)
N4 0.244(15) 0.232(18) 0.123(10) -0.040(11) -0.020(5) 0.116(9)

loop_
_atom_type_symbol
_atom_type_description
_atom_type_scat_dispersion_real
_atom_type_scat_dispersion_imag
_atom_type_scat_source
C C 0.0033 0.0016 'International Tables Vol C Tables 4.2.6.8 and 6.1.1.4'
H H 0.0000 0.0000 'International Tables Vol C Tables 4.2.6.8 and 6.1.1.4'
N N 0.0061 0.0033 'International Tables Vol C Tables 4.2.6.8 and 6.1.1.4'
O O 0.0106 0.0060 'International Tables Vol C Tables 4.2.6.8 and 6.1.1.4'
Co Co 0.3494 0.9721 'International Tables Vol C Tables 4.2.6.8 and 6.1.1.4'
Cl Cl 0.1484 0.1585 'International Tables Vol C Tables 4.2.6.8 and 6.1.1.4'

loop_
_geom_angle_atom_site_label_1
_geom_angle_atom_site_label_2
_geom_angle_atom_site_label_3
_geom_angle
_geom_angle_site_symmetry_1
_geom_angle_site_symmetry_3
N1 Co1 N2 102.94(19) . .
N1 Co1 N5 104.2(2) . .
N2 Co1 N5 110.74(17) . .
N1 Co1 N3 106.9(2) . .
N2 Co1 N3 101.7(3) . .
N5 Co1 N3 127.9(3) . .
O1 N6 O1 125.0(7) 16_556 .
O1 N6 C12 117.4(4) 16_556 .
O1 N6 C12 117.4(4) . .
N2 C8 N2 116.2(5) 21_665 .
N2 C8 H8 121.9 21_665 .
N2 C8 H8 121.9 . .
C8 N2 C5 105.2(4) . .
C8 N2 Co1 128.2(3) . .
C5 N2 Co1 126.5(3) . .
N3 C10 N3 114.1(10) 19_655 .
N3 C10 N4 122.9(5) 19_655 .
N3 C10 N4 122.9(5) . .
N3 C10 C9 36.5(5) 19_655 19_655
N3 C10 C9 77.9(7) . 19_655
N4 C10 C9 157.1(5) . 19_655
N5 C12 N5 115.0(7) 16_556 .
N5 C12 N6 122.4(3) 16_556 .
N5 C12 N6 122.4(3) . .
C4 N1 C1 104.9(5) . .
C4 N1 Co1 128.6(4) . .
C1 N1 Co1 126.4(4) . .
C11 N5 C12 102.3(5) . .
C11 N5 Co1 132.2(4) . .
C12 N5 Co1 124.2(4) . .
C9 N3 C10 104.5(8) . .
C9 N3 Co1 128.9(7) . .
C10 N3 Co1 126.5(7) . .
N2 C5 C6 133.1(6) . .
N2 C5 C5 106.7(3) . 21_665
C6 C5 C5 120.1(5) . 21_665
N1 C4 N1 115.7(6) . 7_556
N1 C4 H4 122.2 . .
N1 C4 H4 122.2 7_556 .
C7 C6 C5 119.3(9) . .
C7 C6 H6 120.4 . .
C5 C6 H6 120.4 . .
N5 C11 C11 110.1(4) . 16_556
N5 C11 H11 125.0 . .
C11 C11 H11 125.0 16_556 .
C7 Cl4 Cl4 140.9(4) . 16_557
N1 C1 C2 132.5(6) . .
N1 C1 C1 107.2(3) . 7_556
C2 C1 C1 120.3(4) . 7_556
C2 C3 C3 121.4(6) . 7_556
C2 C3 Cl7 125.9(9) . .
C3 C3 Cl7 112.3(5) 7_556 .
C3 C2 C1 118.2(8) . .
C3 C2 H2 120.9 . .
C1 C2 H2 120.9 . .
C6 C7 C7 120.6(6) . 21_665
C6 C7 Cl4 110.3(8) . .
C7 C7 Cl4 129.0(4) 21_665 .
N3 C9 C9 108.1(6) . 19_655
N3 C9 H9 125.9 . .
C9 C9 H9 125.9 19_655 .
O2 N4 O2 125.4(18) . 19_655
O2 N4 C10 116.7(10) . .
O2 N4 C10 116.7(10) 19_655 .

loop_
_geom_bond_atom_site_label_1
_geom_bond_atom_site_label_2
_geom_bond_distance
_geom_bond_site_symmetry_2
Co1 N1 1.999(4) .
Co1 N2 2.006(4) .
Co1 N5 2.014(5) .
Co1 N3 2.057(7) .
N6 O1 1.236(5) 16_556
N6 O1 1.237(5) .
N6 C12 1.399(9) .
C8 N2 1.319(5) 21_665
C8 N2 1.319(5) .
C8 H8 0.9300 .
N2 C5 1.378(7) .
C10 N3 1.320(8) 19_655
C10 N3 1.320(8) .
C10 N4 1.397(17) .
C10 C9 2.032(13) 19_655
C12 N5 1.353(6) 16_556
C12 N5 1.353(6) .
N1 C4 1.335(5) .
N1 C1 1.386(7) .
N5 C11 1.321(8) .
N3 C9 1.249(11) .
C5 C6 1.407(8) .
C5 C5 1.449(12) 21_665
C4 N1 1.335(5) 7_556
C4 H4 0.9300 .
C6 C7 1.331(12) .
C6 H6 0.9300 .
C11 C11 1.374(13) 16_556
C11 H11 0.9300 .
Cl4 C7 1.822(10) .
Cl4 Cl4 2.162(10) 16_557
C1 C2 1.395(9) .
C1 C1 1.440(11) 7_556
Cl7 C3 1.669(11) .
C3 C2 1.390(10) .
C3 C3 1.39(2) 7_556
C2 H2 0.9300 .
C7 C7 1.51(2) 21_665
O2 N4 1.199(9) .
C9 C9 1.44(2) 19_655
C9 H9 0.9300 .
N4 O2 1.199(9) 19_655
